data_1001618
loop_
_publ_author_name
'Guesdon, A'
'Borel, M M'
'Leclaire, A'
'Grandin, A'
'Raveau, B'

_publ_section_title
;
A molybdenum (V) diphosphate closely related to the $-alpha-
NaTiP~2~O~7~ structure: Cs(MoO)P~2~O~7~
;
_journal_coden_ASTM JSSCBI
_journal_name_full 'Journal of Solid State Chemistry'
_journal_page_first 46
_journal_page_last 50
_journal_paper_doi 10.1006/jssc.1994.1007
_journal_volume 108
_journal_year 1994
_chemical_formula_structural 'Cs (Mo O) (P2 O7)'
_chemical_formula_sum 'Cs Mo O8 P2'
_chemical_name_systematic 'Caesium oxomolybdenum(V) diphosphate'
_space_group_IT_number 14
_symmetry_cell_setting monoclinic
_symmetry_Int_Tables_number 14
_symmetry_space_group_name_Hall '-P 2yn'
_symmetry_space_group_name_H-M 'P 1 21/n 1'
_cell_angle_alpha 90
_cell_angle_beta 91.77(1)
_cell_angle_gamma 90
_cell_formula_units_Z 4
_cell_length_a 5.1340(5)
_cell_length_b 11.707(2)
_cell_length_c 12.063(2)
_cell_volume 724.7
_exptl_crystal_density_meas 3.9
_refine_ls_R_factor_all 0.034
_cod_database_code 1001618

loop_
_symmetry_equiv_pos_as_xyz
x,y,z
1/2+x,1/2-y,1/2+z
-x,-y,-z
1/2-x,1/2+y,1/2-z

loop_
_atom_site_label
_atom_site_type_symbol
_atom_site_symmetry_multiplicity
_atom_site_Wyckoff_symbol
_atom_site_fract_x
_atom_site_fract_y
_atom_site_fract_z
_atom_site_occupancy
_atom_site_attached_hydrogens
_atom_site_calc_flag
Mo1 Mo5+ 4 e 0.2365(2) 0.04536(9) 0.18973(9) 1. 0 d
Cs1 Cs1+ 4 e 0.7688(2) 0.33667(8) 0.05123(8) 1. 0 d
P1 P5+ 4 e 0.7646(6) 0.1668(3) 0.3101(3) 1. 0 d
P2 P5+ 4 e 0.7781(6) 0.3972(2) 0.4185(3) 1. 0 d
O1 O2- 4 e 0.238(2) -0.0362(8) 0.3029(8) 1. 0 d
O2 O2- 4 e 0.026(1) 0.1750(7) 0.2542(7) 1. 0 d
O3 O2- 4 e 0.551(2) 0.1379(7) 0.2233(7) 1. 0 d
O4 O2- 4 e -0.097(2) -0.0083(7) 0.1164(7) 1. 0 d
O5 O2- 4 e 0.440(2) -0.0717(6) 0.1000(7) 1. 0 d
O6 O2- 4 e 0.247(1) 0.1455(6) 0.0339(6) 1. 0 d
O7 O2- 4 e 0.763(2) 0.0989(8) 0.4119(8) 1. 0 d
O8 O2- 4 e 0.699(2) 0.2986(7) 0.3341(7) 1. 0 d

loop_
_atom_type_symbol
_atom_type_oxidation_number
Mo5+ 5.000
Cs1+ 1.000
P5+ 5.000
O2- -2.000
